data_7027402
loop_
_publ_author_name
'Baker, Paul K.'
'Drew, Michael G. B.'
'Evans, Deborah S.'
'Johans, Archie W.'
'Meehan, Margaret M.'

_publ_section_title
;
 Synthesis, molecular structures, fluxional properties and catalytic
 activity of a series of alkyne complexes of molybdenum(II) and
 tungsten(II) containing phosphite donor ligands
;
_journal_issue 15
_journal_name_full 'Journal of the Chemical Society, Dalton Transactions'
_journal_page_first 2541
_journal_paper_doi 10.1039/a902224d
_journal_year 1999
_chemical_formula_moiety Mo(CO)(MeCCMe)I2(P(OPr)3)2?
_chemical_formula_sum 'C23 H48 I2 Mo O7 P2'
_chemical_formula_weight 848.29
_chemical_name_systematic
; 
 ? 
;
_space_group_IT_number 18
_symmetry_cell_setting orthorhombic
_symmetry_space_group_name_Hall 'P 2 2ab'
_symmetry_space_group_name_H-M 'P 21 21 2'
_atom_sites_solution_hydrogens geom
_atom_sites_solution_primary direct
_atom_sites_solution_secondary difmap
_audit_creation_method SHELXL-97
_cell_angle_alpha 90.00
_cell_angle_beta 90.00
_cell_angle_gamma 90.00
_cell_formula_units_Z 2
_cell_length_a 14.116(15)
_cell_length_b 14.142(15)
_cell_length_c 9.143(9)
_cell_measurement_reflns_used all
_cell_measurement_temperature 293(2)
_cell_volume 1825(3)
_computing_cell_refinement XDS
_computing_data_collection 'XDS (Kabsch, 1991)'
_computing_data_reduction XDS
_computing_molecular_graphics PLATON(Spek,1994)
_computing_structure_refinement 'SHELXL-93 (Sheldrick, 1993)'
_computing_structure_solution 'SHELXS-86 (Sheldrick, 1990)'
_diffrn_ambient_temperature 293(2)
_diffrn_measurement_device 'Marresearch Image Plate'
_diffrn_measurement_method '95 frames at 2^o intervals, counting time 2 min.'
_diffrn_radiation_monochromator graphite
_diffrn_radiation_source 'fine-focus sealed tube'
_diffrn_radiation_type MoK\a
_diffrn_radiation_wavelength 0.71073
_diffrn_reflns_av_R_equivalents 0.0961
_diffrn_reflns_av_sigmaI/netI 0.0544
_diffrn_reflns_limit_h_max 17
_diffrn_reflns_limit_h_min -17
_diffrn_reflns_limit_k_max 17
_diffrn_reflns_limit_k_min -17
_diffrn_reflns_limit_l_max 11
_diffrn_reflns_limit_l_min 0
_diffrn_reflns_number 4922
_diffrn_reflns_theta_max 25.84
_diffrn_reflns_theta_min 2.65
_diffrn_standards_number n/a
_exptl_absorpt_coefficient_mu 2.170
_exptl_absorpt_correction_T_max 1.000
_exptl_absorpt_correction_T_min 0.354
_exptl_absorpt_correction_type 'DIFABS(Stuart and Walker, 1983)'
_exptl_crystal_density_diffrn 1.544
_exptl_crystal_density_method 'not measured'
_exptl_crystal_F_000 840
_exptl_crystal_size_max 0.25
_exptl_crystal_size_mid 0.25
_exptl_crystal_size_min 0.25
_refine_diff_density_max 0.672
_refine_diff_density_min -0.798
_refine_diff_density_rms 0.115
_refine_ls_abs_structure_details 'Flack H D (1983), Acta Cryst. A39, 876-881'
_refine_ls_abs_structure_Flack 0.0(2)
_refine_ls_extinction_coef 0.0098(18)
_refine_ls_extinction_expression Fc^*^=kFc[1+0.001xFc^2^\l^3^/sin(2\q)]^-1/4^
_refine_ls_extinction_method SHELXL
_refine_ls_goodness_of_fit_ref 0.823
_refine_ls_hydrogen_treatment mixed
_refine_ls_matrix_type full
_refine_ls_number_parameters 166
_refine_ls_number_reflns 3299
_refine_ls_number_restraints 102
_refine_ls_restrained_S_all 0.820
_refine_ls_R_factor_all 0.0840
_refine_ls_R_factor_gt 0.0651
_refine_ls_shift/su_max 0.321
_refine_ls_shift/su_mean 0.047
_refine_ls_structure_factor_coef Fsqd
_refine_ls_weighting_details 'w=1/[\s^2^(Fo^2^)+(0.1217P)^2^+8.4740P] where P=(Fo^2^+2Fc^2^)/3'
_refine_ls_weighting_scheme calc
_refine_ls_wR_factor_gt 0.1733
_refine_ls_wR_factor_ref 0.1898
_reflns_number_gt 2605
_reflns_number_total 3299
_reflns_threshold_expression >2sigma(I)
_cod_data_source_file 902224dsup1.cif
_cod_data_source_block 13
_cod_depositor_comments
;
The following automatic conversions were performed:

'_refine_ls_weighting_scheme' value 'calc
w=1/[\s^2^(Fo^2^)+(0.1217P)^2^+8.4740P] where P=(Fo^2^+2Fc^2^)/3' was
changed to 'calc'. New tag '_refine_ls_weighting_details' was
created. The value of the new tag was set to
'w=1/[\s^2^(Fo^2^)+(0.1217P)^2^+8.4740P] where P=(Fo^2^+2Fc^2^)/3'.

Automatic conversion script
Id: cif_fix_values 3143 2015-03-26 13:38:13Z robertas 
;
_cod_original_sg_symbol_H-M P21212
_cod_database_code 7027402

loop_
_symmetry_equiv_pos_as_xyz
'x, y, z'
'-x, -y, z'
'x+1/2, -y+1/2, -z'
'-x+1/2, y+1/2, -z'

loop_
_atom_site_label
_atom_site_type_symbol
_atom_site_fract_x
_atom_site_fract_y
_atom_site_fract_z
_atom_site_U_iso_or_equiv
_atom_site_adp_type
_atom_site_occupancy
_atom_site_calc_flag
_atom_site_refinement_flags
Mo1 Mo 0.0000 0.5000 0.32871(14) 0.0641(5) Uani 1 d SD
I2 I -0.1026(2) 0.39723(17) 0.55139(11) 0.0956(5) Uani 1 d .
P4 P 0.1272(7) 0.3729(5) 0.3439(4) 0.0773(11) Uani 1 d .
C100 C 0.088(4) 0.592(3) 0.224(2) 0.052(4) Uiso 0.50 d PD
O100 O 0.127(2) 0.652(2) 0.177(3) 0.090(10) Uiso 0.50 d PD
C12 C -0.001(3) 0.536(2) -0.039(3) 0.106(14) Uiso 0.50 d PD
H22A H -0.0334 0.4964 -0.1085 0.127 Uiso 0.50 calc PR
H22B H 0.0655 0.5376 -0.0637 0.127 Uiso 0.50 calc PR
H22C H -0.0263 0.5985 -0.0427 0.127 Uiso 0.50 calc PR
C11 C -0.013(4) 0.496(4) 0.1119(17) 0.079(6) Uiso 0.50 d PD
C21 C -0.0808(16) 0.4485(17) 0.177(2) 0.064(7) Uiso 0.50 d PD
C22 C -0.139(7) 0.364(6) 0.133(6) 0.106(16) Uiso 0.50 d PD
H22A H -0.2048 0.3801 0.1379 0.128 Uiso 0.50 calc PR
H22B H -0.1256 0.3126 0.1976 0.128 Uiso 0.50 calc PR
H22C H -0.1230 0.3465 0.0343 0.128 Uiso 0.50 calc PR
O41 O 0.106(2) 0.2858(15) 0.246(3) 0.142(10) Uani 1 d DU
C42 C 0.053(2) 0.2026(17) 0.269(3) 0.173(12) Uani 1 d DU
H42 H -0.0037 0.2160 0.3270 0.207 Uiso 1 calc R
C43 C 0.117(4) 0.132(2) 0.347(6) 0.28(3) Uani 1 d DU
H43A H 0.1818 0.1448 0.3211 0.339 Uiso 1 calc R
H43B H 0.1005 0.0693 0.3179 0.339 Uiso 1 calc R
H43C H 0.1092 0.1389 0.4506 0.339 Uiso 1 calc R
C44 C 0.026(4) 0.166(3) 0.117(4) 0.25(2) Uani 1 d DU
H44A H 0.0807 0.1409 0.0693 0.296 Uiso 1 calc R
H44B H 0.0004 0.2172 0.0598 0.296 Uiso 1 calc R
H44C H -0.0213 0.1174 0.1266 0.296 Uiso 1 calc R
O51 O 0.2185(11) 0.4094(14) 0.270(3) 0.119(9) Uani 1 d DU
C52 C 0.3093(11) 0.3707(14) 0.265(2) 0.090(5) Uani 1 d DU
H52 H 0.3121 0.3183 0.3347 0.108 Uiso 1 calc R
C53 C 0.3803(17) 0.444(3) 0.311(4) 0.188(17) Uani 1 d DU
H53A H 0.3749 0.4984 0.2491 0.226 Uiso 1 calc R
H53B H 0.4430 0.4183 0.3036 0.226 Uiso 1 calc R
H53C H 0.3682 0.4620 0.4107 0.226 Uiso 1 calc R
C54 C 0.327(2) 0.331(3) 0.114(3) 0.171(15) Uani 1 d DU
H54A H 0.3903 0.3080 0.1080 0.205 Uiso 1 calc R
H54B H 0.3175 0.3804 0.0429 0.205 Uiso 1 calc R
H54C H 0.2829 0.2808 0.0956 0.205 Uiso 1 calc R
O61 O 0.1532(15) 0.3197(13) 0.4878(13) 0.111(8) Uani 1 d DU
C62 C 0.1476(19) 0.3459(16) 0.6361(14) 0.107(6) Uani 1 d DU
H62 H 0.1055 0.4004 0.6489 0.129 Uiso 1 calc R
C63 C 0.110(4) 0.260(3) 0.720(4) 0.22(3) Uani 1 d DU
H63A H 0.1090 0.2060 0.6562 0.266 Uiso 1 calc R
H63B H 0.0475 0.2728 0.7548 0.266 Uiso 1 calc R
H63C H 0.1513 0.2471 0.8015 0.266 Uiso 1 calc R
C64 C 0.248(3) 0.370(3) 0.685(4) 0.157(15) Uani 1 d DU
H64A H 0.2468 0.3971 0.7808 0.189 Uiso 1 calc R
H64B H 0.2758 0.4141 0.6174 0.189 Uiso 1 calc R
H64C H 0.2859 0.3132 0.6865 0.189 Uiso 1 calc R

loop_
_atom_site_aniso_label
_atom_site_aniso_U_11
_atom_site_aniso_U_22
_atom_site_aniso_U_33
_atom_site_aniso_U_23
_atom_site_aniso_U_13
_atom_site_aniso_U_12
Mo1 0.081(2) 0.0564(15) 0.0550(6) 0.000 0.000 0.0096(6)
I2 0.105(2) 0.0800(13) 0.1016(7) 0.0137(13) 0.0149(17) -0.0172(5)
P4 0.093(6) 0.062(4) 0.0767(18) 0.004(4) -0.010(5) 0.0136(15)
O41 0.19(3) 0.106(15) 0.136(17) -0.035(13) -0.044(18) 0.004(14)
C42 0.25(3) 0.114(18) 0.16(2) -0.045(18) -0.01(3) -0.01(2)
C43 0.31(6) 0.14(3) 0.40(6) -0.02(4) -0.07(5) 0.13(4)
C44 0.33(6) 0.21(4) 0.20(4) -0.08(3) -0.02(4) -0.12(4)
O51 0.060(11) 0.116(13) 0.18(2) 0.059(13) 0.007(12) 0.033(9)
C52 0.061(11) 0.113(13) 0.097(13) -0.001(10) 0.005(9) 0.031(10)
C53 0.078(19) 0.31(5) 0.18(3) 0.04(3) 0.01(2) 0.00(3)
C54 0.14(3) 0.26(4) 0.12(2) -0.06(2) 0.008(19) 0.06(3)
O61 0.16(2) 0.089(9) 0.084(7) 0.016(7) -0.034(9) 0.029(12)
C62 0.13(2) 0.120(18) 0.068(9) 0.052(14) -0.009(15) 0.015(11)
C63 0.23(5) 0.19(4) 0.25(4) 0.15(3) 0.05(4) -0.05(3)
C64 0.16(4) 0.13(2) 0.18(3) 0.03(2) -0.04(3) 0.00(2)

loop_
_atom_type_symbol
_atom_type_description
_atom_type_scat_dispersion_real
_atom_type_scat_dispersion_imag
_atom_type_scat_source
C C 0.0033 0.0016 'International Tables Vol C Tables 4.2.6.8 and 6.1.1.4'
H H 0.0000 0.0000 'International Tables Vol C Tables 4.2.6.8 and 6.1.1.4'
N N 0.0061 0.0033 'International Tables Vol C Tables 4.2.6.8 and 6.1.1.4'
O O 0.0106 0.0060 'International Tables Vol C Tables 4.2.6.8 and 6.1.1.4'
Mo Mo -1.6832 0.6857 'International Tables Vol C Tables 4.2.6.8 and 6.1.1.4'
I I -0.4742 1.8119 'International Tables Vol C Tables 4.2.6.8 and 6.1.1.4'
P P 0.1023 0.0942 'International Tables Vol C Tables 4.2.6.8 and 6.1.1.4'

loop_
_geom_angle_atom_site_label_1
_geom_angle_atom_site_label_2
_geom_angle_atom_site_label_3
_geom_angle
_geom_angle_site_symmetry_1
_geom_angle_site_symmetry_3
C21 Mo1 C11 38.9(7) . .
C21 Mo1 C100 105.1(11) . .
C11 Mo1 C100 66.9(10) . .
C21 Mo1 P4 83.7(8) . 2_565
C11 Mo1 P4 91(2) . 2_565
C100 Mo1 P4 90(2) . 2_565
C21 Mo1 P4 100.8(8) . .
C11 Mo1 P4 96(2) . .
C100 Mo1 P4 93(2) . .
P4 Mo1 P4 173.75(17) 2_565 .
C21 Mo1 I2 91.2(6) . .
C11 Mo1 I2 129.8(7) . .
C100 Mo1 I2 163.2(6) . .
P4 Mo1 I2 87.9(2) 2_565 .
P4 Mo1 I2 87.7(2) . .
C21 Mo1 I2 171.1(8) . 2_565
C11 Mo1 I2 139.6(7) . 2_565
C100 Mo1 I2 72.8(6) . 2_565
P4 Mo1 I2 87.7(2) 2_565 2_565
P4 Mo1 I2 87.9(2) . 2_565
I2 Mo1 I2 90.45(9) . 2_565
O41 P4 O51 99.9(13) . .
O41 P4 O61 98.7(14) . .
O51 P4 O61 109.5(12) . .
O41 P4 Mo1 113.2(13) . .
O51 P4 Mo1 109.2(7) . .
O61 P4 Mo1 123.6(6) . .
O100 C100 Mo1 170(5) . .
C12 C11 C21 104(4) ? .
C21 C11 C12 134(3) . .
C12 C11 Mo1 144(7) ? .
C21 C11 Mo1 68.5(8) . .
C11 C21 C22 133(3) . .
C11 C21 Mo1 72.6(8) . .
C22 C21 Mo1 144(4) . .
C42 O41 P4 133(2) . .
O41 C42 C44 106.4(14) . .
O41 C42 C43 107.2(15) . .
C44 C42 C43 111(2) . .
C52 O51 P4 130.6(16) . .
O51 C52 C53 109.4(14) . .
O51 C52 C54 109.0(14) . .
C53 C52 C54 114(2) . .
C62 O61 P4 132.3(11) . .
O61 C62 C64 106.6(14) . .
O61 C62 C63 107.0(14) . .
C64 C62 C63 110.4(17) . .

loop_
_geom_bond_atom_site_label_1
_geom_bond_atom_site_label_2
_geom_bond_distance
_geom_bond_site_symmetry_2
Mo1 C21 1.941(19) .
Mo1 C11 1.991(16) .
Mo1 C100 2.030(13) .
Mo1 P4 2.545(4) 2_565
Mo1 P4 2.545(4) .
Mo1 I2 2.891(2) .
Mo1 I2 2.891(2) 2_565
P4 O41 1.55(2) .
P4 O51 1.54(2) .
P4 O61 1.560(12) .
C100 O100 1.107(15) .
C12 C11 1.504(18) .
C11 C21 1.310(18) .
C21 C22 1.499(18) .
O41 C42 1.412(15) .
C42 C44 1.528(13) .
C42 C43 1.522(14) .
O51 C52 1.394(17) .
C52 C53 1.502(17) .
C52 C54 1.504(16) .
O61 C62 1.408(16) .
C62 C64 1.528(16) .
C62 C63 1.530(15) .
